data_2205801
loop_
_publ_author_name
'Petra Stachov\'a'
'Du\<san Valigura'
'Marian Koman'
'Glowiak Tadeus'

_publ_section_title
<i>catena</i>-Poly[[bis(2-nitrobenzoato-\k<i>O</i>)copper(II)]di-\m-3-pyridylmethanol-\k^2^<i>N</i>,<i>O</i>;\k^2^<i>O</i>:<i>N</i>]
_journal_issue 5
_journal_name_full 'Acta Crystallographica Section E'
_journal_page_first m994
_journal_page_last m996
_journal_paper_doi 10.1107/S1600536805011608
_journal_volume 61
_journal_year 2005
_chemical_formula_iupac '[Cu (C7 H4 N O4)2 (C6 H7 N O)2]'
_chemical_formula_moiety 'C26 H22 Cu N4 O10'
_chemical_formula_sum 'C26 H22 Cu N4 O10'
_chemical_formula_weight 614.03
_chemical_name_systematic
;
Bis(3-nitrobenzoato)bis(3-pyridylmethanol-N,O)copper(II) complex
;
_space_group_IT_number 2
_symmetry_cell_setting triclinic
_symmetry_space_group_name_Hall '-P 1'
_symmetry_space_group_name_H-M 'P -1'
_atom_sites_solution_hydrogens geom
_atom_sites_solution_primary direct
_atom_sites_solution_secondary difmap
_audit_creation_method SHELXL
_cell_angle_alpha 83.72(3)
_cell_angle_beta 77.11(3)
_cell_angle_gamma 80.69(3)
_cell_formula_units_Z 1
_cell_length_a 6.6920(13)
_cell_length_b 7.6470(15)
_cell_length_c 12.997(3)
_cell_measurement_reflns_used 25
_cell_measurement_temperature 100(2)
_cell_measurement_theta_max 11.6
_cell_measurement_theta_min 3.9
_cell_volume 637.9(2)
_computing_cell_refinement 'CrysAlis RED (Oxford Diffraction, 2001)'
_computing_data_collection 'CrysAlis CCD (Oxford Diffraction, 2001)'
_computing_data_reduction 'CrysAlis RED'
_computing_molecular_graphics 'ORTEP (Johnson, 1965)'
_computing_publication_material 'WinGX (Farrugia, 1999)'
_computing_structure_refinement 'SHELXL97 (Sheldrick, 1997)'
_computing_structure_solution 'SHELXS86 (Sheldrick, 1985)'
_diffrn_ambient_temperature 100(2)
_diffrn_measured_fraction_theta_full 0.976
_diffrn_measured_fraction_theta_max 0.976
_diffrn_measurement_device_type 'Kuma KM-4 CCD diffractometer'
_diffrn_measurement_method '\w scans'
_diffrn_radiation_monochromator graphite
_diffrn_radiation_source 'fine-focus sealed tube'
_diffrn_radiation_type MoK\a
_diffrn_radiation_wavelength 0.71073
_diffrn_reflns_av_R_equivalents 0.0175
_diffrn_reflns_av_sigmaI/netI 0.0213
_diffrn_reflns_limit_h_max 8
_diffrn_reflns_limit_h_min -8
_diffrn_reflns_limit_k_max 6
_diffrn_reflns_limit_k_min -10
_diffrn_reflns_limit_l_max 17
_diffrn_reflns_limit_l_min -17
_diffrn_reflns_number 4407
_diffrn_reflns_theta_full 28.27
_diffrn_reflns_theta_max 28.27
_diffrn_reflns_theta_min 3.83
_diffrn_standards_number 0
_exptl_absorpt_coefficient_mu 0.924
_exptl_absorpt_correction_T_max 0.831
_exptl_absorpt_correction_T_min 0.724
_exptl_absorpt_correction_type refdelf
_exptl_absorpt_process_details '(COSABS99; Starynowicz, 1999)'
_exptl_crystal_colour blue
_exptl_crystal_density_diffrn 1.598
_exptl_crystal_density_meas ?
_exptl_crystal_description prism
_exptl_crystal_F_000 315
_exptl_crystal_size_max 0.4
_exptl_crystal_size_mid 0.3
_exptl_crystal_size_min 0.2
_refine_diff_density_max 0.318
_refine_diff_density_min -0.527
_refine_ls_extinction_method none
_refine_ls_goodness_of_fit_all 1.086
_refine_ls_goodness_of_fit_ref 1.100
_refine_ls_hydrogen_treatment refall
_refine_ls_matrix_type full
_refine_ls_number_parameters 231
_refine_ls_number_reflns 2788
_refine_ls_number_restraints 0
_refine_ls_restrained_S_all 1.086
_refine_ls_restrained_S_obs 1.100
_refine_ls_R_factor_all 0.0259
_refine_ls_R_factor_gt 0.0247
_refine_ls_shift/su_max <0.001
_refine_ls_shift/su_mean <0.001
_refine_ls_structure_factor_coef Fsqd
_refine_ls_weighting_details 'w=1/[\s^2^(Fo^2^)+(0.0342P)^2^+0.2981P] where P=(Fo^2^+2Fc^2^)/3'
_refine_ls_weighting_scheme calc
_refine_ls_wR_factor_all 0.0656
_refine_ls_wR_factor_ref 0.0649
_reflns_number_gt 2663
_reflns_number_total 2788
_reflns_observed_criterion I>2\s(I)
_cod_data_source_file sj6056.cif
_cod_data_source_block I
_cod_database_code 2205801
_cod_database_fobs_code 2205801

loop_
_symmetry_equiv_pos_as_xyz
'x, y, z'
'-x, -y, -z'

loop_
_atom_site_aniso_label
_atom_site_aniso_U_11
_atom_site_aniso_U_22
_atom_site_aniso_U_33
_atom_site_aniso_U_12
_atom_site_aniso_U_13
_atom_site_aniso_U_23
Cu 0.00787(12) 0.01171(12) 0.00880(12) 0.00122(8) -0.00035(8) -0.00154(8)
O1 0.0116(5) 0.0160(5) 0.0108(5) 0.0014(4) -0.0002(4) -0.0022(4)
O2 0.0204(6) 0.0351(7) 0.0210(6) -0.0121(5) 0.0065(5) -0.0125(5)
O3 0.0110(5) 0.0135(5) 0.0162(5) -0.0027(4) 0.0020(4) -0.0025(4)
O4 0.0474(8) 0.0261(6) 0.0145(6) -0.0012(5) -0.0054(5) -0.0035(5)
O5 0.0519(9) 0.0447(8) 0.0215(7) -0.0060(7) 0.0207(6) -0.0125(6)
N1 0.0414(9) 0.0184(6) 0.0122(6) -0.0003(6) 0.0056(6) 0.0002(5)
N2 0.0096(5) 0.0106(5) 0.0109(5) -0.0015(4) -0.0018(4) -0.0015(4)
C1 0.0107(6) 0.0171(7) 0.0111(6) 0.0022(5) -0.0008(5) 0.0000(5)
C2 0.0142(7) 0.0129(6) 0.0117(6) 0.0019(5) 0.0014(5) 0.0009(5)
C3 0.0186(7) 0.0138(6) 0.0123(7) 0.0008(5) 0.0004(5) 0.0012(5)
C4 0.0276(8) 0.0142(7) 0.0113(7) 0.0018(6) 0.0037(6) 0.0008(5)
C5 0.0214(8) 0.0229(8) 0.0204(8) 0.0005(6) 0.0103(6) 0.0022(6)
C6 0.0171(8) 0.0274(8) 0.0253(8) -0.0058(6) 0.0026(6) 0.0005(6)
C7 0.0179(7) 0.0194(7) 0.0158(7) -0.0020(6) 0.0009(6) -0.0008(6)
C8 0.0098(6) 0.0103(6) 0.0121(6) -0.0034(5) -0.0010(5) -0.0016(5)
C9 0.0103(6) 0.0096(6) 0.0146(6) -0.0016(5) -0.0032(5) -0.0035(5)
C10 0.0166(7) 0.0143(7) 0.0163(7) 0.0014(5) -0.0046(6) 0.0016(5)
C11 0.0179(7) 0.0183(7) 0.0145(7) -0.0007(6) 0.0003(6) 0.0045(5)
C12 0.0109(6) 0.0147(6) 0.0137(7) -0.0012(5) 0.0010(5) -0.0015(5)
C13 0.0096(6) 0.0116(6) 0.0192(7) -0.0008(5) -0.0033(5) -0.0016(5)

loop_
_atom_site_label
_atom_site_fract_x
_atom_site_fract_y
_atom_site_fract_z
_atom_site_U_iso_or_equiv
_atom_site_thermal_displace_type
_atom_site_calc_flag
_atom_site_refinement_flags
_atom_site_occupancy
_atom_site_type_symbol
Cu 0.0000 0.0000 0.0000 0.00992(8) Uani d S 1 Cu
O1 -0.20981(15) 0.02994(13) 0.13387(8) 0.0134(2) Uani d . 1 O
O2 -0.1009(2) 0.2434(2) 0.20548(9) 0.0255(3) Uani d . 1 O
O3 0.8099(2) -0.21625(13) -0.03357(9) 0.0141(2) Uani d . 1 O
O4 -0.4264(2) 0.3488(2) 0.57250(9) 0.0298(3) Uani d . 1 O
O5 -0.7544(2) 0.3383(2) 0.62520(11) 0.0432(4) Uani d . 1 O
N1 -0.5903(3) 0.3110(2) 0.56077(11) 0.0263(3) Uani d . 1 N
N2 0.1846(2) -0.17808(15) 0.07894(9) 0.0104(2) Uani d . 1 N
C1 -0.2230(2) 0.1375(2) 0.20391(11) 0.0137(3) Uani d . 1 C
C2 -0.4121(2) 0.1379(2) 0.29334(11) 0.0141(3) Uani d . 1 C
C3 -0.4140(2) 0.2193(2) 0.38455(11) 0.0160(3) Uani d . 1 C
C4 -0.5915(3) 0.2279(2) 0.46367(12) 0.0196(3) Uani d . 1 C
C5 -0.7680(3) 0.1638(2) 0.45455(13) 0.0246(3) Uani d . 1 C
C6 -0.7642(3) 0.0825(2) 0.36381(14) 0.0243(3) Uani d . 1 C
C7 -0.5856(2) 0.0673(2) 0.28352(12) 0.0185(3) Uani d . 1 C
C8 0.3891(2) -0.2106(2) 0.03762(11) 0.0106(3) Uani d . 1 C
C9 0.5250(2) -0.3321(2) 0.08491(11) 0.0112(3) Uani d . 1 C
C10 0.4468(2) -0.4207(2) 0.18103(12) 0.0161(3) Uani d . 1 C
C11 0.2363(2) -0.3887(2) 0.22432(12) 0.0182(3) Uani d . 1 C
C12 0.1101(2) -0.2670(2) 0.17124(11) 0.0137(3) Uani d . 1 C
C13 0.7501(2) -0.3687(2) 0.03120(12) 0.0134(3) Uani d . 1 C
H1 -0.303(3) 0.270(2) 0.3900(14) 0.017(4) Uiso d . 1 H
H2 -0.884(3) 0.174(3) 0.5109(17) 0.033(5) Uiso d . 1 H
H3 -0.880(3) 0.036(3) 0.3554(17) 0.031(5) Uiso d . 1 H
H4 -0.581(3) 0.014(2) 0.2206(15) 0.016(4) Uiso d . 1 H
H5 0.439(3) -0.142(2) -0.0258(14) 0.013(4) Uiso d . 1 H
H6 0.536(3) -0.500(3) 0.2169(15) 0.021(5) Uiso d . 1 H
H7 0.177(3) -0.448(3) 0.2883(16) 0.022(5) Uiso d . 1 H
H8 -0.035(3) -0.243(2) 0.2004(14) 0.016(4) Uiso d . 1 H
H9 0.769(3) -0.470(3) -0.0096(15) 0.020(5) Uiso d . 1 H
H10 0.830(3) -0.404(2) 0.0864(14) 0.016(4) Uiso d . 1 H
H11 0.888(4) -0.246(3) -0.085(2) 0.039(6) Uiso d . 1 H

loop_
_atom_type_symbol
_atom_type_description
_atom_type_scat_dispersion_real
_atom_type_scat_dispersion_imag
_atom_type_scat_source
C C 0.0033 0.0016 'International Tables Vol C Tables 4.2.6.8 and 6.1.1.4'
H H 0.0000 0.0000 'International Tables Vol C Tables 4.2.6.8 and 6.1.1.4'
N N 0.0061 0.0033 'International Tables Vol C Tables 4.2.6.8 and 6.1.1.4'
O O 0.0106 0.0060 'International Tables Vol C Tables 4.2.6.8 and 6.1.1.4'
Cu Cu 0.3201 1.2651 'International Tables Vol C Tables 4.2.6.8 and 6.1.1.4'

loop_
_geom_angle_atom_site_label_1
_geom_angle_atom_site_label_2
_geom_angle_atom_site_label_3
_geom_angle_site_symmetry_1
_geom_angle_site_symmetry_3
_geom_angle
_geom_angle_publ_flag
O1 Cu O1 . 2 180.0 ?
O1 Cu N2 . . 89.73(5) yes
O1 Cu N2 2 . 90.27(5) ?
O1 Cu N2 . 2 90.27(5) ?
O1 Cu N2 2 2 89.73(5) ?
N2 Cu N2 . 2 180.0 ?
O1 Cu O3 . 2_655 93.57(5) yes
O1 Cu O3 2 2_655 86.43(5) ?
N2 Cu O3 . 2_655 85.86(4) ?
N2 Cu O3 2 2_655 94.14(4) ?
O1 Cu O3 . 1_455 86.43(5) ?
O1 Cu O3 2 1_455 93.57(5) ?
N2 Cu O3 . 1_455 94.14(4) ?
N2 Cu O3 2 1_455 85.86(4) ?
O3 Cu O3 2_655 1_455 180.0 ?
C1 O1 Cu . . 128.33(9) ?
C13 O3 Cu . 1_655 129.04(9) ?
C13 O3 H11 . . 109.4(17) ?
Cu O3 H11 1_655 . 95.4(17) ?
O4 N1 O5 . . 123.7(2) ?
O4 N1 C4 . . 118.35(14) ?
O5 N1 C4 . . 118.0(2) ?
C12 N2 C8 . . 118.09(12) ?
C12 N2 Cu . . 122.56(9) ?
C8 N2 Cu . . 119.34(9) ?
O2 C1 O1 . . 127.23(13) ?
O2 C1 C2 . . 117.26(13) ?
O1 C1 C2 . . 115.50(13) ?
C7 C2 C3 . . 120.07(14) ?
C7 C2 C1 . . 121.27(13) ?
C3 C2 C1 . . 118.58(13) ?
C4 C3 C2 . . 118.37(15) ?
C4 C3 H1 . . 121.2(12) ?
C2 C3 H1 . . 120.4(12) ?
C5 C4 C3 . . 122.71(15) ?
C5 C4 N1 . . 119.36(14) ?
C3 C4 N1 . . 117.92(15) ?
C4 C5 C6 . . 118.44(14) ?
C4 C5 H2 . . 118.8(13) ?
C6 C5 H2 . . 122.7(13) ?
C5 C6 C7 . . 120.3(2) ?
C5 C6 H3 . . 120.8(13) ?
C7 C6 H3 . . 118.9(13) ?
C2 C7 C6 . . 120.03(15) ?
C2 C7 H4 . . 118.5(11) ?
C6 C7 H4 . . 121.4(11) ?
N2 C8 C9 . . 123.13(13) ?
N2 C8 H5 . . 116.4(10) ?
C9 C8 H5 . . 120.4(10) ?
C8 C9 C10 . . 118.19(13) ?
C8 C9 C13 . . 120.20(12) ?
C10 C9 C13 . . 121.60(13) ?
C11 C10 C9 . . 119.22(13) ?
C11 C10 H6 . . 120.5(12) ?
C9 C10 H6 . . 120.3(12) ?
C12 C11 C10 . . 119.05(13) ?
C12 C11 H7 . . 119.2(12) ?
C10 C11 H7 . . 121.7(12) ?
N2 C12 C11 . . 122.29(13) ?
N2 C12 H8 . . 117.7(11) ?
C11 C12 H8 . . 120.0(11) ?
O3 C13 C9 . . 109.73(11) ?
O3 C13 H9 . . 111.6(11) ?
C9 C13 H9 . . 108.3(11) ?
O3 C13 H10 . . 112.8(10) ?
C9 C13 H10 . . 107.5(11) ?
H9 C13 H10 . . 106.7(15) ?

loop_
_geom_bond_atom_site_label_1
_geom_bond_atom_site_label_2
_geom_bond_site_symmetry_2
_geom_bond_distance
_geom_bond_publ_flag
Cu O1 . 1.9860(12) yes
Cu O1 2 1.9860(12) ?
Cu N2 . 2.0368(13) yes
Cu N2 2 2.0368(13) ?
Cu O3 2_655 2.3724(11) yes
Cu O3 1_455 2.3724(11) ?
O1 C1 . 1.272(2) ?
O2 C1 . 1.245(2) ?
O3 C13 . 1.419(2) ?
O3 Cu 1_655 2.3724(11) ?
O3 H11 . 0.78(2) ?
O4 N1 . 1.224(2) ?
O5 N1 . 1.226(2) ?
N1 C4 . 1.475(2) ?
N2 C12 . 1.347(2) ?
N2 C8 . 1.347(2) ?
C1 C2 . 1.515(2) ?
C2 C7 . 1.393(2) ?
C2 C3 . 1.395(2) ?
C3 C4 . 1.385(2) ?
C3 H1 . 0.91(2) ?
C4 C5 . 1.383(2) ?
C5 C6 . 1.386(3) ?
C5 H2 . 0.94(2) ?
C6 C7 . 1.398(2) ?
C6 H3 . 0.93(2) ?
C7 H4 . 0.95(2) ?
C8 C9 . 1.385(2) ?
C8 H5 . 0.95(2) ?
C9 C10 . 1.390(2) ?
C9 C13 . 1.507(2) ?
C10 C11 . 1.387(2) ?
C10 H6 . 0.94(2) ?
C11 C12 . 1.386(2) ?
C11 H7 . 0.94(2) ?
C12 H8 . 0.95(2) ?
C13 H9 . 0.96(2) ?
C13 H10 . 0.98(2) ?
